data_7231779
loop_
_publ_author_name
'Bryant, Macguire R.'
'Ablott, Timothy A.'
'Telfer, Shane G.'
'Liu, Lujia'
'Richardson, Christopher'

_publ_section_title
;
 High temperature expulsion of thermolabile groups for pore-space
 expansion in metal--organic frameworks
;
_journal_issue 1
_journal_name_full CrystEngComm
_journal_page_first 60
_journal_paper_doi 10.1039/C8CE01740A
_journal_volume 21
_journal_year 2019
_chemical_formula_moiety 'C48 H30 O13 Zn4, 0.5(H2 O)'
_chemical_formula_sum 'C48 H31 O13.5 Zn4'
_chemical_formula_weight 1085.21
_chemical_name_common WUF-19
_chemical_properties_physical Hygroscopic
_space_group_crystal_system monoclinic
_space_group_IT_number 12
_space_group_name_Hall '-C 2y'
_space_group_name_H-M_alt 'C 1 2/m 1'
_symmetry_space_group_name_Hall '-C 2y'
_symmetry_space_group_name_H-M 'C 1 2/m 1'
_atom_sites_solution_hydrogens mixed
_atom_sites_solution_primary dual
_audit_creation_date 2018-09-14
_audit_creation_method
;
Olex2 1.2
(compiled 2017.08.10 svn.r3458 for OlexSys, GUI svn.r5375)
;
_audit_update_record
;
2018-10-11 deposited with the CCDC.
2018-11-09 downloaded from the CCDC.
;
_cell_angle_alpha 90
_cell_angle_beta 90.869(18)
_cell_angle_gamma 90
_cell_formula_units_Z 4
_cell_length_a 24.47(2)
_cell_length_b 24.029(17)
_cell_length_c 17.149(12)
_cell_measurement_reflns_used 327
_cell_measurement_temperature 292(2)
_cell_measurement_theta_max 46
_cell_measurement_theta_min 2.6
_cell_volume 10082(13)
_computing_cell_refinement 'FSProcess in Process-Auto (Rigaku, 1998)'
_computing_data_collection 'CrystalClear (Rigaku, 2005)'
_computing_data_reduction 'FSProcess in Process-Auto (Rigaku, 1998)'
_computing_molecular_graphics 'Olex2 (Dolomanov et al., 2009)'
_computing_publication_material 'Olex2 (Dolomanov et al., 2009)'
_computing_structure_refinement 'ShelXL (Sheldrick, 2015)'
_computing_structure_solution 'ShelXT (Sheldrick, 2015)'
_diffrn_ambient_temperature 292
_diffrn_detector 'Image plate'
_diffrn_detector_area_resol_mean 10
_diffrn_measured_fraction_theta_full 0.943
_diffrn_measured_fraction_theta_max 0.943
_diffrn_measurement_device_type 'Rigaku Spider'
_diffrn_measurement_method '\w scans'
_diffrn_radiation_monochromator 'Osmic optics'
_diffrn_radiation_type CuK\a
_diffrn_radiation_wavelength 1.54178
_diffrn_reflns_av_R_equivalents 0.1675
_diffrn_reflns_av_unetI/netI 0.1437
_diffrn_reflns_Laue_measured_fraction_full 0.943
_diffrn_reflns_Laue_measured_fraction_max 0.943
_diffrn_reflns_limit_h_max 17
_diffrn_reflns_limit_h_min -18
_diffrn_reflns_limit_k_max 16
_diffrn_reflns_limit_k_min -16
_diffrn_reflns_limit_l_max 11
_diffrn_reflns_limit_l_min -13
_diffrn_reflns_number 11545
_diffrn_reflns_point_group_measured_fraction_full 0.943
_diffrn_reflns_point_group_measured_fraction_max 0.943
_diffrn_reflns_theta_full 36.348
_diffrn_reflns_theta_max 36.348
_diffrn_reflns_theta_min 5.729
_diffrn_source 'Rigaku MM007 rotating anode'
_diffrn_standards_number 0
_exptl_absorpt_coefficient_mu 1.333
_exptl_absorpt_correction_T_max 1
_exptl_absorpt_correction_T_min 0.616
_exptl_absorpt_correction_type multi-scan
_exptl_absorpt_process_details '(ABSCOR; Higashi, 1995)'
_exptl_crystal_colour 'pale yellow'
_exptl_crystal_density_diffrn 0.715
_exptl_crystal_density_method 'not measured'
_exptl_crystal_description Block
_exptl_crystal_F_000 2188
_exptl_crystal_size_max 0.25
_exptl_crystal_size_mid 0.25
_exptl_crystal_size_min 0.1
_refine_diff_density_max 0.943
_refine_diff_density_min -1.426
_refine_diff_density_rms 0.189
_refine_ls_extinction_method none
_refine_ls_goodness_of_fit_ref 2.771
_refine_ls_hydrogen_treatment mixed
_refine_ls_matrix_type full
_refine_ls_number_parameters 266
_refine_ls_number_reflns 2365
_refine_ls_number_restraints 473
_refine_ls_restrained_S_all 2.566
_refine_ls_R_factor_all 0.2370
_refine_ls_R_factor_gt 0.1810
_refine_ls_shift/su_max 0.000
_refine_ls_shift/su_mean 0.000
_refine_ls_structure_factor_coef Fsqd
_refine_ls_weighting_details 'w=1/[\s^2^(Fo^2^)+(0.1000P)^2^] where P=(Fo^2^+2Fc^2^)/3'
_refine_ls_weighting_scheme calc
_refine_ls_wR_factor_gt 0.4599
_refine_ls_wR_factor_ref 0.4986
_reflns_Friedel_coverage 0.000
_reflns_number_gt 1402
_reflns_number_total 2365
_reflns_threshold_expression 'I > 2\s(I)'
_cod_data_source_file c8ce01740a2.cif
_cod_data_source_block mb5071b
_cod_depositor_comments 'Adding full bibliography for 7231779.cif.'
_cod_original_formula_sum 'C48 H31 O13.50 Zn4'
_cod_database_code 7231779
_shelx_shelxl_version_number 2014/7
_shelx_space_group_comment
;
The symmetry employed for this shelxl refinement is uniquely defined
by the following loop, which should always be used as a source of
symmetry information in preference to the above space-group names.
They are only intended as comments.
;
_shelx_estimated_absorpt_t_max 0.878
_shelx_estimated_absorpt_t_min 0.732
_olex2_refinement_description
;
1. Fixed Uiso
 At 1.2 times of:
  All C(H,H) groups, H70 of C70, H26 of C26, H30 of C30, H34 of C34, H21 of
  C21, H12 of C12, H15 of C15, H22 of C22, H33 of C33, H31 of C31, H13 of C13,
  H19 of C19, H16 of C16
 At 1.5 times of:
  All C(H,H,H) groups, H27 of C71, All O(H) groups
2. Restrained distances
 C34-C28
 2.4 with sigma of 0.04
 O41-C23_$1 \\sim O24-C24 \\sim O37-C35 \\sim O36-C35
 with sigma of 0.02
 C23-C20 \\sim C11-C10 \\sim C35-C32 \\sim C25-C24
 with sigma of 0.02
 C34-C29 \\sim C30-C29
 with sigma of 0.02
3. Uiso/Uaniso restraints and constraints
Uanis(C10) \\sim Ueq, Uanis(C11) \\sim Ueq, Uanis(C12) \\sim Ueq, Uanis(C13)
\\sim Ueq, Uanis(C14) \\sim Ueq, Uanis(C15) \\sim Ueq, Uanis(C16) \\sim Ueq,
Uanis(C20) \\sim Ueq, Uanis(C21) \\sim Ueq, Uanis(C22) \\sim Ueq, Uanis(C17)
\\sim Ueq, Uanis(C18) \\sim Ueq, Uanis(C19) \\sim Ueq, Uanis(C23) \\sim Ueq,
Uanis(C24) \\sim Ueq, Uanis(C25) \\sim Ueq, Uanis(C26) \\sim Ueq, Uanis(C27)
\\sim Ueq, Uanis(C28) \\sim Ueq, Uanis(C29) \\sim Ueq, Uanis(C30) \\sim Ueq,
Uanis(C31) \\sim Ueq, Uanis(C32) \\sim Ueq, Uanis(C33) \\sim Ueq, Uanis(C34)
\\sim Ueq, Uanis(C35) \\sim Ueq: with sigma of 0.1 and sigma for terminal atoms
of 0.2
4. Rigid body (RIGU) restrains
 All non-hydrogen atoms
 with sigma for 1-2 distances of 0.004 and sigma for 1-3 distances of 0.004
5. Others
 Fixed Sof: H50(0.5) C70(0.5) H70(0.5) C71(0.5) H27(0.5) H71A(0.5) H71B(0.5)
 Fixed Uiso: C60(0.2) C61(0.2) C70(0.2) C71(0.2)
 Fixed X: C60(0.867001) C61(0.820001) H60(0.878) H61A(0.796) H61B(0.805)
 C70(0.641001) C71(0.642) H27(0.654) H71A(0.63558) H71B(0.64906)
 Fixed Y: C60(0.822001) C61(0.796) H60(0.852) H61A(0.805) H61B(0.767)
 C70(0.602) C71(0.618001) H27(0.582) H71A(0.652121) H71B(0.59413)
 Fixed Z: C60(0.127001) C61(0.115001) H60(0.084) H61A(0.065001) H61B(0.156)
 C70(0.693001) C71(0.768001) H27(0.698001) H71A(0.77992) H71B(0.80414)
6.a Riding coordinates:
 O50(H50)
6.b Aromatic/amide H refined with riding coordinates:
 C12(H12), C13(H13), C15(H15), C16(H16), C21(H21), C22(H22), C19(H19),
 C26(H26), C30(H30), C31(H31), C33(H33), C34(H34), C70(H70)
6.c Fitted hexagon refined as free rotating group:
 C11(C12,C13,C14,C15,C16), C20(C21,C22,C17,C18,C19)
;
_olex2_submission_special_instructions 'No special instructions were received'

loop_
_space_group_symop_operation_xyz
'x, y, z'
'-x, y, -z'
'x+1/2, y+1/2, z'
'-x+1/2, y+1/2, -z'
'-x, -y, -z'
'x, -y, z'
'-x+1/2, -y+1/2, -z'
'x+1/2, -y+1/2, z'

loop_
_atom_site_label
_atom_site_type_symbol
_atom_site_fract_x
_atom_site_fract_y
_atom_site_fract_z
_atom_site_U_iso_or_equiv
_atom_site_adp_type
_atom_site_occupancy
_atom_site_site_symmetry_order
_atom_site_calc_flag
_atom_site_refinement_flags_posn
_atom_site_refinement_flags_adp
_atom_site_refinement_flags_occupancy
_atom_site_disorder_assembly
_atom_site_disorder_group
Zn2 Zn 0.7076(3) 0.5000 0.1834(4) 0.091(3) Uani 1 2 d S TU P . .
Zn3 Zn 0.5780(3) 0.5000 0.1818(4) 0.075(3) Uani 1 2 d S TU P . .
Zn4 Zn 0.6425(2) 0.5658(2) 0.3134(3) 0.084(3) Uani 1 1 d . U . . .
O1 O 0.6459(14) 0.5000 0.2492(16) 0.082(5) Uani 1 2 d S TU P . .
O24 O 0.6441(13) 0.5446(10) 0.4236(12) 0.106(8) Uani 1 1 d D U . . .
O36 O 0.5933(17) 0.5000 0.0704(17) 0.093(9) Uani 1 2 d DS TU P . .
O37 O 0.6807(18) 0.5000 0.075(2) 0.133(12) Uani 1 2 d DS TU P . .
O38 O 0.7478(15) 0.5660(15) 0.2079(19) 0.168(12) Uani 1 1 d . U . . .
O39 O 0.7066(14) 0.6109(13) 0.2971(16) 0.136(8) Uani 1 1 d . U . . .
O40 O 0.5738(13) 0.6050(11) 0.2946(14) 0.107(8) Uani 1 1 d . U . . .
O41 O 0.5314(12) 0.4356(12) 0.2000(15) 0.098(9) Uani 1 1 d D U . . .
C10 C 0.744(2) 0.605(2) 0.254(3) 0.17(2) Uani 1 1 d D U . . .
C11 C 0.7882(15) 0.6519(16) 0.259(2) 0.165(18) Uani 1 1 d D U . . .
C12 C 0.8315(19) 0.6471(13) 0.208(2) 0.24(3) Uani 1 1 d G U . . .
H12 H 0.8342 0.6160 0.1760 0.282 Uiso 1 1 calc R . . . .
C13 C 0.8707(14) 0.689(2) 0.205(2) 0.22(3) Uani 1 1 d G U . . .
H13 H 0.8997 0.6857 0.1705 0.269 Uiso 1 1 calc R . . . .
C14 C 0.8667(15) 0.7353(15) 0.252(2) 0.139(12) Uani 1 1 d G U . . .
C15 C 0.8234(19) 0.7401(13) 0.3035(19) 0.20(2) Uani 1 1 d G U . . .
H15 H 0.8206 0.7712 0.3355 0.238 Uiso 1 1 calc R . . . .
C16 C 0.7841(14) 0.698(2) 0.307(2) 0.24(3) Uani 1 1 d G U . . .
H16 H 0.7551 0.7016 0.3410 0.284 Uiso 1 1 calc R . . . .
C20 C 0.9905(11) 0.8560(12) 0.2479(19) 0.102(13) Uani 1 1 d D U . . .
C21 C 0.9928(12) 0.8148(16) 0.3048(17) 0.19(2) Uani 1 1 d G U . . .
H21 H 1.0215 0.8142 0.3410 0.225 Uiso 1 1 calc R . . . .
C22 C 0.9523(16) 0.7743(13) 0.3075(18) 0.25(3) Uani 1 1 d G U . . .
H22 H 0.9538 0.7467 0.3455 0.300 Uiso 1 1 calc R . . . .
C17 C 0.9094(13) 0.7751(13) 0.253(2) 0.132(12) Uani 1 1 d G U . . .
C18 C 0.9071(11) 0.8163(15) 0.1965(16) 0.135(16) Uani 1 1 d G U . . .
C19 C 0.9476(15) 0.8568(11) 0.1938(15) 0.136(17) Uani 1 1 d G U . . .
H19 H 0.9461 0.8843 0.1558 0.163 Uiso 1 1 calc R . . . .
C23 C 1.0363(18) 0.9011(16) 0.248(2) 0.108(16) Uani 1 1 d D U . . .
C24 C 0.639(2) 0.5000 0.452(3) 0.085(16) Uani 1 2 d DS TU P . .
C25 C 0.645(3) 0.5000 0.542(3) 0.11(2) Uani 1 2 d DS TU P . .
C26 C 0.652(2) 0.5469(19) 0.586(2) 0.16(2) Uani 1 1 d . U . . .
H26 H 0.6571 0.5806 0.5600 0.196 Uiso 1 1 calc R . . . .
C27 C 0.653(3) 0.546(2) 0.668(2) 0.17(2) Uani 1 1 d . U . . .
C28 C 0.647(3) 0.5000 0.707(3) 0.110(16) Uani 1 2 d DS TU P B .
C29 C 0.642(2) 0.5000 0.793(4) 0.118(18) Uani 1 2 d DS TU P . .
C30 C 0.593(3) 0.5000 0.823(3) 0.093(17) Uani 1 2 d DS TU P B .
H30 H 0.5610 0.5000 0.7925 0.111 Uiso 1 2 calc RS T P . .
C31 C 0.594(3) 0.5000 0.903(3) 0.12(2) Uani 1 2 d S TU P . .
H31 H 0.5594 0.5000 0.9266 0.141 Uiso 1 2 calc RS T P B .
C32 C 0.638(3) 0.5000 -0.045(3) 0.13(2) Uani 1 2 d DS TU P . .
C33 C 0.690(3) 0.5000 -0.083(3) 0.19(3) Uani 1 2 d S TU P . .
H33 H 0.7222 0.5000 -0.0547 0.224 Uiso 1 2 calc RS T P . .
C34 C 0.690(3) 0.5000 0.832(3) 0.21(3) Uani 1 2 d DS TU P B .
H34 H 0.7225 0.5000 0.8055 0.249 Uiso 1 2 calc RS T P . .
C35 C 0.6372(16) 0.5000 0.045(3) 0.13(2) Uani 1 2 d DS TU P . .
O50 O 0.5000 0.5000 0.5000 0.43(7) Uiso 1 4 d S TU P . .
H50 H 0.5117 0.5269 0.5244 0.643 Uiso 0.5 1 d R . . A -1
C60 C 0.8670 0.8220 0.1270 0.200 Uiso 1 1 d . U . . .
C61 C 0.8200 0.7960 0.1150 0.200 Uiso 1 1 d . U . . .
H60 H 0.8780 0.8520 0.0840 0.300 Uiso 1 1 d R . . . .
H61A H 0.7960 0.8050 0.0650 0.300 Uiso 1 1 d R . . . .
H61B H 0.8050 0.7670 0.1560 0.300 Uiso 1 1 d R . . . .
C70 C 0.6410 0.6020 0.6930 0.200 Uiso 0.5 1 d . U . B -2
H70 H 0.6322 0.6283 0.6551 0.240 Uiso 0.5 1 calc R . . B -2
C71 C 0.6420 0.6180 0.7680 0.200 Uiso 0.5 1 d . U . B -2
H27 H 0.6540 0.5820 0.6980 0.300 Uiso 0.5 1 d R . . C -3
H71A H 0.6356 0.6521 0.7799 0.240 Uiso 0.5 1 d R . . D -2
H71B H 0.6491 0.5941 0.8041 0.240 Uiso 0.5 1 d R . . E -2

loop_
_atom_site_aniso_label
_atom_site_aniso_U_11
_atom_site_aniso_U_22
_atom_site_aniso_U_33
_atom_site_aniso_U_23
_atom_site_aniso_U_13
_atom_site_aniso_U_12
Zn2 0.071(6) 0.133(8) 0.069(5) 0.000 -0.008(4) 0.000
Zn3 0.070(6) 0.099(7) 0.055(5) 0.000 -0.017(4) 0.000
Zn4 0.084(5) 0.102(5) 0.066(4) -0.006(3) -0.017(3) -0.003(4)
O1 0.074(9) 0.108(11) 0.062(9) 0.000 -0.014(6) 0.000
O24 0.14(2) 0.110(15) 0.071(8) -0.005(7) -0.026(8) -0.020(11)
O36 0.103(15) 0.11(2) 0.066(9) 0.000 -0.010(7) 0.000
O37 0.109(15) 0.21(3) 0.081(10) 0.000 -0.012(8) 0.000
O38 0.159(17) 0.191(16) 0.154(18) -0.033(14) 0.024(14) -0.066(14)
O39 0.126(11) 0.167(15) 0.115(15) -0.008(11) -0.013(10) -0.040(10)
O40 0.110(12) 0.127(14) 0.082(15) -0.022(11) -0.021(10) 0.007(10)
O41 0.090(16) 0.121(16) 0.082(17) 0.011(12) -0.020(12) -0.015(14)
C10 0.148(19) 0.19(2) 0.16(3) -0.04(2) 0.02(2) -0.063(18)
C11 0.15(2) 0.19(2) 0.16(3) -0.03(2) 0.01(2) -0.062(18)
C12 0.20(3) 0.24(3) 0.27(5) -0.10(3) 0.09(3) -0.11(2)
C13 0.19(3) 0.23(3) 0.25(4) -0.08(3) 0.07(3) -0.10(2)
C14 0.12(2) 0.17(2) 0.12(2) 0.000(14) -0.036(15) -0.036(16)
C15 0.17(3) 0.21(2) 0.22(4) -0.05(3) 0.03(3) -0.08(2)
C16 0.21(3) 0.24(3) 0.27(4) -0.10(3) 0.09(3) -0.11(2)
C20 0.10(2) 0.13(2) 0.07(2) -0.010(17) -0.036(16) -0.013(17)
C21 0.17(3) 0.22(3) 0.17(3) 0.08(3) -0.11(3) -0.08(3)
C22 0.22(3) 0.28(4) 0.25(4) 0.14(4) -0.16(3) -0.14(3)
C17 0.12(2) 0.16(2) 0.11(2) 0.013(15) -0.046(15) -0.031(16)
C18 0.12(2) 0.17(2) 0.11(2) 0.011(19) -0.06(2) -0.04(2)
C19 0.13(2) 0.17(2) 0.11(2) 0.02(2) -0.069(19) -0.042(19)
C23 0.11(3) 0.15(3) 0.07(3) 0.01(2) -0.06(2) -0.02(2)
C24 0.07(4) 0.109(16) 0.072(12) 0.000 -0.012(13) 0.000
C25 0.14(5) 0.11(2) 0.072(13) 0.000 -0.018(13) 0.000
C26 0.29(7) 0.12(2) 0.075(14) -0.003(9) -0.025(15) -0.018(17)
C27 0.29(7) 0.13(3) 0.074(14) -0.007(10) -0.023(15) -0.014(16)
C28 0.13(3) 0.13(3) 0.076(17) 0.000 -0.04(2) 0.000
C29 0.12(3) 0.16(4) 0.075(17) 0.000 -0.039(19) 0.000
C30 0.12(3) 0.09(4) 0.06(2) 0.000 -0.05(2) 0.000
C31 0.09(4) 0.19(6) 0.07(2) 0.000 -0.05(2) 0.000
C32 0.10(2) 0.21(6) 0.072(11) 0.000 -0.008(10) 0.000
C33 0.10(3) 0.39(8) 0.07(2) 0.000 -0.009(18) 0.000
C34 0.13(3) 0.41(9) 0.09(2) 0.000 -0.04(2) 0.000
C35 0.102(14) 0.22(7) 0.071(10) 0.000 -0.008(8) 0.000

loop_
_atom_type_symbol
_atom_type_description
_atom_type_scat_dispersion_real
_atom_type_scat_dispersion_imag
_atom_type_scat_source
C C 0.0181 0.0091 'International Tables Vol C Tables 4.2.6.8 and 6.1.1.4'
H H 0.0000 0.0000 'International Tables Vol C Tables 4.2.6.8 and 6.1.1.4'
O O 0.0492 0.0322 'International Tables Vol C Tables 4.2.6.8 and 6.1.1.4'
Zn Zn -1.5491 0.6778 'International Tables Vol C Tables 4.2.6.8 and 6.1.1.4'

loop_
_geom_angle_atom_site_label_1
_geom_angle_atom_site_label_2
_geom_angle_atom_site_label_3
_geom_angle
_geom_angle_site_symmetry_1
_geom_angle_site_symmetry_3
O1 Zn2 O37 107.8(16) . .
O1 Zn2 O38 106.4(11) . .
O1 Zn2 O38 106.4(11) . 6_565
O38 Zn2 O37 111.8(12) . .
O38 Zn2 O37 111.8(12) 6_565 .
O38 Zn2 O38 112(3) . 6_565
Zn4 Zn3 Zn4 60.1(2) 6_565 .
O1 Zn3 Zn4 35.8(5) . .
O1 Zn3 Zn4 35.8(5) . 6_565
O36 Zn3 Zn4 126.8(10) . 6_565
O36 Zn3 Zn4 126.8(10) . .
O36 Zn3 O1 113.3(15) . .
O41 Zn3 Zn4 77.1(8) . 6_565
O41 Zn3 Zn4 77.1(8) 6_565 .
O41 Zn3 Zn4 124.8(8) 6_565 6_565
O41 Zn3 Zn4 124.8(8) . .
O41 Zn3 O1 112.9(10) 6_565 .
O41 Zn3 O1 112.9(10) . .
O41 Zn3 O36 106.1(10) 6_565 .
O41 Zn3 O36 106.1(10) . .
O41 Zn3 O41 105.0(17) 6_565 .
O1 Zn4 Zn3 37.5(10) . .
O1 Zn4 O24 109.7(10) . .
O1 Zn4 O40 110.2(13) . .
O24 Zn4 Zn3 124.2(8) . .
O39 Zn4 Zn3 125.1(8) . .
O39 Zn4 O1 109.7(14) . .
O39 Zn4 O24 106.4(12) . .
O39 Zn4 O40 113.9(13) . .
O40 Zn4 Zn3 72.7(8) . .
O40 Zn4 O24 106.9(12) . .
Zn2 O1 Zn3 108.4(14) . .
Zn2 O1 Zn4 112.3(12) . 6_565
Zn2 O1 Zn4 112.3(12) . .
Zn4 O1 Zn3 106.7(12) 6_565 .
Zn4 O1 Zn3 106.7(12) . .
Zn4 O1 Zn4 110.1(14) 6_565 .
C24 O24 Zn4 129(3) . .
C35 O36 Zn3 123(4) . .
C35 O37 Zn2 134(4) . .
C10 O38 Zn2 137(3) . .
C10 O39 Zn4 131(3) . .
C23 O40 Zn4 134(3) 8_465 .
C23 O41 Zn3 128(3) 3_445 .
O38 C10 C11 122(5) . .
O39 C10 O38 124(4) . .
O39 C10 C11 114(5) . .
C12 C11 C10 116(4) . .
C12 C11 C16 120.0 . .
C16 C11 C10 124(4) . .
C11 C12 H12 120.0 . .
C13 C12 C11 120.0 . .
C13 C12 H12 120.0 . .
C12 C13 H13 120.0 . .
C12 C13 C14 120.0 . .
C14 C13 H13 120.0 . .
C13 C14 C17 119(4) . .
C15 C14 C13 120.0 . .
C15 C14 C17 120(4) . .
C14 C15 H15 120.0 . .
C14 C15 C16 120.0 . .
C16 C15 H15 120.0 . .
C11 C16 H16 120.0 . .
C15 C16 C11 120.0 . .
C15 C16 H16 120.0 . .
C21 C20 C19 120.0 . .
C21 C20 C23 119(3) . .
C19 C20 C23 121(3) . .
C20 C21 H21 120.0 . .
C20 C21 C22 120.0 . .
C22 C21 H21 120.0 . .
C21 C22 H22 120.0 . .
C21 C22 C17 120.0 . .
C17 C22 H22 120.0 . .
C22 C17 C14 123(3) . .
C18 C17 C14 117(3) . .
C18 C17 C22 120.0 . .
C17 C18 C60 129(3) . .
C19 C18 C17 120.0 . .
C19 C18 C60 111(3) . .
C20 C19 H19 120.0 . .
C18 C19 C20 120.0 . .
C18 C19 H19 120.0 . .
O40 C23 C20 117(3) 8_565 .
O41 C23 O40 128(4) 3 8_565
O41 C23 C20 116(4) 3 .
O24 C24 O24 130(6) . 6_565
O24 C24 C25 113(3) . .
O24 C24 C25 113(3) 6_565 .
C26 C25 C24 124(3) 6_565 .
C26 C25 C24 124(3) . .
C26 C25 C26 112(6) . 6_565
C25 C26 H26 119.0 . .
C25 C26 C27 122(5) . .
C27 C26 H26 119.0 . .
C26 C27 C70 106(4) . .
C26 C27 H27 120(4) . .
C28 C27 C26 122(5) . .
C28 C27 C70 128(4) . .
C28 C27 H27 118(4) . .
C27 C28 C27 117(7) . 6_565
C27 C28 C29 121(3) . .
C27 C28 C29 121(3) 6_565 .
C30 C29 C28 118(6) . .
C30 C29 C34 127(7) . .
C34 C29 C28 115(5) . .
C29 C30 H30 123.7 . .
C29 C30 C31 113(6) . .
C31 C30 H30 123.7 . .
C30 C31 H31 115.4 . .
C32 C31 C30 129(6) 1_556 .
C32 C31 H31 115.4 1_556 .
C31 C32 C33 114(5) 1_554 .
C31 C32 C35 128(6) 1_554 .
C33 C32 C35 118(6) . .
C32 C33 H33 121.1 . .
C32 C33 C34 118(7) . 1_554
C34 C33 H33 121.1 1_554 .
C29 C34 C33 119(7) . 1_556
C29 C34 H34 120.3 . .
C33 C34 H34 120.3 1_556 .
O36 C35 O37 133(6) . .
O36 C35 C32 113(5) . .
O37 C35 C32 114(5) . .
C18 C60 H60 115.5(14) . .
C61 C60 C18 128.4(14) . .
C61 C60 H60 116.04(3) . .
C60 C61 H61A 120.14(3) . .
C60 C61 H61B 121.12(3) . .
H61A C61 H61B 118.71(4) . .
C27 C70 H70 118.4 . .
C71 C70 C27 123.3(17) . .
C71 C70 H70 118.4 . .
C70 C71 H71A 120.005(4) . .
C70 C71 H71B 120.00(4) . .
H71A C71 H71B 120.00(4) . .

loop_
_geom_bond_atom_site_label_1
_geom_bond_atom_site_label_2
_geom_bond_distance
_geom_bond_site_symmetry_2
Zn2 O1 1.90(3) .
Zn2 O37 1.97(4) .
Zn2 O38 1.91(4) 6_565
Zn2 O38 1.91(4) .
Zn3 Zn4 3.159(8) .
Zn3 Zn4 3.159(8) 6_565
Zn3 O1 2.01(3) .
Zn3 O36 1.95(3) .
Zn3 O41 1.95(3) .
Zn3 O41 1.95(3) 6_565
Zn4 O1 1.930(17) .
Zn4 O24 1.96(2) .
Zn4 O39 1.93(3) .
Zn4 O40 1.95(3) .
O1 Zn4 1.930(17) 6_565
O24 C24 1.18(2) .
O36 C35 1.16(2) .
O37 C35 1.17(2) .
O38 C10 1.22(5) .
O39 C10 1.21(5) .
O40 C23 1.22(4) 8_465
O41 C23 1.17(2) 3_445
C10 C11 1.56(3) .
C11 C12 1.3900 .
C11 C16 1.3900 .
C12 H12 0.9300 .
C12 C13 1.3900 .
C13 H13 0.9300 .
C13 C14 1.3900 .
C14 C15 1.3900 .
C14 C17 1.42(3) .
C15 H15 0.9300 .
C15 C16 1.3900 .
C16 H16 0.9300 .
C20 C21 1.3900 .
C20 C19 1.3900 .
C20 C23 1.56(3) .
C21 H21 0.9300 .
C21 C22 1.3900 .
C22 H22 0.9300 .
C22 C17 1.3900 .
C17 C18 1.3900 .
C18 C19 1.3900 .
C18 C60 1.54(2) .
C19 H19 0.9300 .
C23 O40 1.22(4) 8_565
C23 O41 1.17(2) 3
C24 O24 1.18(2) 6_565
C24 C25 1.56(3) .
C25 C26 1.36(4) 6_565
C25 C26 1.36(4) .
C26 H26 0.9300 .
C26 C27 1.42(5) .
C27 C28 1.30(5) .
C27 C70 1.44(5) .
C27 H27 1.01(5) .
C28 C27 1.30(5) 6_565
C28 C29 1.48(7) .
C29 C30 1.32(4) .
C29 C34 1.33(4) .
C30 H30 0.9300 .
C30 C31 1.38(6) .
C31 H31 0.9300 .
C31 C32 1.38(7) 1_556
C32 C31 1.38(7) 1_554
C32 C33 1.43(8) .
C32 C35 1.56(3) .
C33 H33 0.9300 .
C33 C34 1.45(7) 1_554
C34 C33 1.45(7) 1_556
C34 H34 0.9300 .
O50 H50 0.8200 .
C60 C61 1.3221(9) .
C60 H60 1.0686(5) .
C61 H61A 1.0543(6) .
C61 H61B 1.0595(5) .
C70 H70 0.9300 .
C70 C71 1.3423(8) .
C71 H71A 0.8600(6) .
C71 H71B 0.8601(4) .
